data_4068458
loop_
_publ_author_name
'Mart\'in, Raquel'
'Crespo, Margarita'
'Font-Bardia, Merc\`e'
'Calvet, Teresa'

_publ_section_title
;
 Five- and Seven-Membered Metallacycles in [C,N,N&#x2032;] and [C,N]
 Cycloplatinated Compounds
;
_journal_issue 2
_journal_name_full Organometallics
_journal_page_first 587
_journal_paper_doi 10.1021/om800864f
_journal_volume 28
_journal_year 2009
_chemical_formula_moiety 'C18 H21 Cl N2 Pt'
_chemical_formula_sum 'C18 H21 Cl N2 Pt'
_chemical_formula_weight 495.91
_chemical_name_systematic
;
 ?
;
_space_group_IT_number 14
_symmetry_cell_setting monoclinic
_symmetry_space_group_name_Hall '-P 2ybc'
_symmetry_space_group_name_H-M 'P 1 21/c 1'
_atom_sites_solution_hydrogens geom
_atom_sites_solution_primary direct
_atom_sites_solution_secondary difmap
_audit_creation_method SHELXL-97
_cell_angle_alpha 90.00
_cell_angle_beta 133.926(19)
_cell_angle_gamma 90.00
_cell_formula_units_Z 4
_cell_length_a 10.683(4)
_cell_length_b 14.836(6)
_cell_length_c 15.174(6)
_cell_measurement_reflns_used 506
_cell_measurement_temperature 293(2)
_cell_measurement_theta_max 31
_cell_measurement_theta_min 3
_cell_volume 1732.1(13)
_computing_cell_refinement AUTOMAR
_computing_data_collection MARXDS
_computing_data_reduction MARSCALE
_computing_molecular_graphics 'ORTEP (Brueggermann and Smith, 1990)'
_computing_publication_material 'PLATON (Spek, 1990)'
_computing_structure_refinement 'SHELXL-97 (Sheldrick, 1997)'
_computing_structure_solution 'SHELXS-97 (Sheldrick, 1997)'
_diffrn_ambient_temperature 293(2)
_diffrn_measured_fraction_theta_full 0.996
_diffrn_measured_fraction_theta_max 0.792
_diffrn_measurement_device_type 'MAR345 with image plate detector'
_diffrn_measurement_method 'phi scan'
_diffrn_radiation_monochromator graphite
_diffrn_radiation_source 'fine-focus sealed tube'
_diffrn_radiation_type MoK\a
_diffrn_radiation_wavelength 0.71073
_diffrn_reflns_av_R_equivalents 0.0406
_diffrn_reflns_av_sigmaI/netI 0.0803
_diffrn_reflns_limit_h_max 9
_diffrn_reflns_limit_h_min -14
_diffrn_reflns_limit_k_max 18
_diffrn_reflns_limit_k_min 0
_diffrn_reflns_limit_l_max 20
_diffrn_reflns_limit_l_min 0
_diffrn_reflns_number 3829
_diffrn_reflns_theta_full 25.00
_diffrn_reflns_theta_max 29.51
_diffrn_reflns_theta_min 2.65
_diffrn_standards_number none
_exptl_absorpt_coefficient_mu 8.253
_exptl_absorpt_correction_T_max 0.44
_exptl_absorpt_correction_T_min 0.37
_exptl_absorpt_correction_type empirical
_exptl_absorpt_process_details SADABS
_exptl_crystal_colour red
_exptl_crystal_density_diffrn 1.902
_exptl_crystal_density_method 'not measured'
_exptl_crystal_description prism
_exptl_crystal_F_000 952
_exptl_crystal_size_max 0.2
_exptl_crystal_size_mid 0.1
_exptl_crystal_size_min 0.1
_refine_diff_density_max 0.756
_refine_diff_density_min -0.646
_refine_diff_density_rms 0.238
_refine_ls_extinction_coef 0.0036(5)
_refine_ls_extinction_expression Fc^*^=kFc[1+0.001xFc^2^\l^3^/sin(2\q)]^-1/4^
_refine_ls_extinction_method SHELXL
_refine_ls_goodness_of_fit_ref 1.118
_refine_ls_hydrogen_treatment constr
_refine_ls_matrix_type full
_refine_ls_number_parameters 221
_refine_ls_number_reflns 3829
_refine_ls_number_restraints 0
_refine_ls_restrained_S_all 1.118
_refine_ls_R_factor_all 0.0479
_refine_ls_R_factor_gt 0.0462
_refine_ls_shift/su_max 0.001
_refine_ls_shift/su_mean 0.000
_refine_ls_structure_factor_coef Fsqd
_refine_ls_weighting_details 'calc w=1/[\s^2^(Fo^2^)+(0.0723P)^2^+1.0153P] where P=(Fo^2^+2Fc^2^)/3'
_refine_ls_weighting_scheme calc
_refine_ls_wR_factor_gt 0.1241
_refine_ls_wR_factor_ref 0.1259
_reflns_number_gt 3531
_reflns_number_total 3829
_reflns_threshold_expression >2sigma(I)
_cod_data_source_file om800864f_si_001.cif
_cod_data_source_block mcmm18a
_cod_original_cell_volume 1732.1(12)
_cod_original_sg_symbol_H-M P21/c
_cod_database_code 4068458

loop_
_symmetry_equiv_pos_as_xyz
'x, y, z'
'-x, y+1/2, -z+1/2'
'-x, -y, -z'
'x, -y-1/2, z-1/2'

loop_
_atom_site_label
_atom_site_type_symbol
_atom_site_fract_x
_atom_site_fract_y
_atom_site_fract_z
_atom_site_U_iso_or_equiv
_atom_site_adp_type
_atom_site_occupancy
_atom_site_symmetry_multiplicity
_atom_site_calc_flag
_atom_site_refinement_flags
_atom_site_disorder_assembly
_atom_site_disorder_group
Pt Pt 0.42209(2) 0.145142(12) 0.037078(16) 0.04706(14) Uani 1 1 d . B .
Cl Cl 0.3195(2) -0.01851(13) 0.32869(17) 0.0751(4) Uani 1 1 d . B .
N1 N 0.1821(7) 0.1899(4) -0.1100(5) 0.0659(12) Uani 1 1 d . B .
N2 N 0.4772(6) 0.2008(3) -0.0658(4) 0.0546(10) Uani 1 1 d . . .
C1 C 0.6662(7) 0.1109(4) 0.1936(5) 0.0536(11) Uani 1 1 d . . .
C2 C 0.7771(7) 0.0529(4) 0.2021(5) 0.0565(12) Uani 1 1 d . B .
H2 H 0.7339 0.0232 0.1317 0.068 Uiso 1 1 calc R . .
C3 C 0.9394(10) 0.0379(5) 0.3045(7) 0.0741(16) Uani 1 1 d . . .
H3 H 1.0047 -0.0029 0.3037 0.089 Uiso 1 1 calc R B .
C4 C 1.0190(10) 0.0817(5) 0.4162(7) 0.0711(16) Uani 1 1 d . B .
C5 C 0.9081(12) 0.1392(5) 0.4109(8) 0.0753(19) Uani 1 1 d . . .
H5 H 0.9529 0.1682 0.4821 0.090 Uiso 1 1 calc R B .
C6 C 0.7346(8) 0.1545(4) 0.3036(6) 0.0546(13) Uani 1 1 d . B .
H6 H 0.6651 0.1922 0.3036 0.065 Uiso 1 1 calc R . .
C7 C 1.2097(11) 0.0684(7) 0.5349(8) 0.094(2) Uani 1 1 d . . .
H7A H 1.2558 0.0171 0.5268 0.141 Uiso 1 1 calc R B .
H7B H 1.2179 0.0586 0.6013 0.141 Uiso 1 1 calc R . .
H7C H 1.2749 0.1212 0.5512 0.141 Uiso 1 1 calc R . .
C8 C 0.3014(6) 0.1086(3) 0.0874(4) 0.0487(10) Uani 1 1 d . . .
C9 C 0.3557(7) 0.0634(3) 0.1872(5) 0.0502(10) Uani 1 1 d . B .
H9 H 0.4711 0.0450 0.2471 0.060 Uiso 1 1 calc R . .
C10 C 0.2466(7) 0.0441(3) 0.2020(5) 0.0493(10) Uani 1 1 d . . .
C11 C 0.0736(8) 0.0706(4) 0.1208(5) 0.0577(12) Uani 1 1 d . B .
H11 H 0.0018 0.0568 0.1331 0.069 Uiso 1 1 calc R . .
C12 C 0.0136(8) 0.1205(4) 0.0166(5) 0.0558(11) Uani 1 1 d . . .
H12 H -0.1000 0.1419 -0.0401 0.067 Uiso 1 1 calc R B .
C13 C 0.1216(9) 0.1371(4) -0.0001(7) 0.0537(12) Uani 1 1 d . B .
C14 C 0.0639(8) 0.1797(4) -0.1083(5) 0.0590(12) Uani 1 1 d . . .
H14 H -0.0503 0.1985 -0.1723 0.071 Uiso 1 1 calc R B .
C15 C 0.1579(10) 0.2321(6) -0.2065(7) 0.0795(18) Uani 1 1 d . . .
H15A H 0.1564 0.2971 -0.2003 0.095 Uiso 1 1 calc R A 1
H15B H 0.0473 0.2136 -0.2853 0.095 Uiso 1 1 calc R A 1
C16 C 0.3028(15) 0.2054(9) -0.1968(10) 0.052(2) Uani 0.50 1 d P B 1
H16A H 0.3095 0.2487 -0.2413 0.062 Uiso 0.50 1 calc PR B 1
H16B H 0.2767 0.1469 -0.2350 0.062 Uiso 0.50 1 calc PR B 1
C17 C 0.5415(17) 0.2983(8) -0.0259(13) 0.062(3) Uani 0.50 1 d P B 1
H17D H 0.4750 0.3289 -0.0140 0.093 Uiso 0.50 1 calc PR B 1
H17E H 0.5277 0.3286 -0.0880 0.093 Uiso 0.50 1 calc PR B 1
H17F H 0.6620 0.2983 0.0494 0.093 Uiso 0.50 1 calc PR B 1
C16' C 0.333(2) 0.2590(15) -0.1550(19) 0.093(5) Uani 0.50 1 d P B 2
H16C H 0.3242 0.2652 -0.2227 0.112 Uiso 0.50 1 calc PR B 2
H16D H 0.3597 0.3182 -0.1184 0.112 Uiso 0.50 1 calc PR B 2
C17' C 0.6597(17) 0.2573(10) 0.0198(12) 0.072(3) Uani 0.50 1 d P B 2
H17A H 0.6451 0.3140 0.0421 0.108 Uiso 0.50 1 calc PR B 2
H17B H 0.6917 0.2676 -0.0249 0.108 Uiso 0.50 1 calc PR B 2
H17C H 0.7494 0.2233 0.0924 0.108 Uiso 0.50 1 calc PR B 2
C18 C 0.5468(16) 0.1388(6) -0.0954(11) 0.096(3) Uani 1 1 d . B .
H18A H 0.6668 0.1272 -0.0237 0.144 Uiso 1 1 calc R . .
H18B H 0.5375 0.1645 -0.1579 0.144 Uiso 1 1 calc R . .
H18C H 0.4827 0.0834 -0.1246 0.144 Uiso 1 1 calc R . .

loop_
_atom_site_aniso_label
_atom_site_aniso_U_11
_atom_site_aniso_U_22
_atom_site_aniso_U_33
_atom_site_aniso_U_23
_atom_site_aniso_U_13
_atom_site_aniso_U_12
Pt 0.04604(19) 0.05063(18) 0.04622(19) 0.00107(6) 0.03264(16) 0.00097(6)
Cl 0.0770(10) 0.0825(10) 0.0756(9) 0.0103(8) 0.0566(9) 0.0021(8)
N1 0.059(3) 0.076(3) 0.061(3) 0.003(2) 0.040(2) 0.004(2)
N2 0.058(3) 0.056(2) 0.053(2) -0.0015(18) 0.039(2) -0.0037(19)
C1 0.048(3) 0.060(3) 0.055(3) 0.000(2) 0.036(2) 0.000(2)
C2 0.058(3) 0.065(3) 0.054(3) -0.001(2) 0.042(3) 0.000(2)
C3 0.071(4) 0.080(4) 0.077(4) 0.010(3) 0.054(4) 0.012(3)
C4 0.064(4) 0.076(4) 0.068(4) 0.009(3) 0.044(4) 0.000(3)
C5 0.069(5) 0.084(5) 0.067(4) -0.007(3) 0.045(4) -0.007(3)
C6 0.045(3) 0.060(3) 0.049(3) 0.000(2) 0.028(3) 0.002(2)
C7 0.073(5) 0.110(6) 0.082(5) 0.006(4) 0.048(4) 0.000(4)
C8 0.048(2) 0.052(2) 0.046(2) -0.004(2) 0.033(2) 0.000(2)
C9 0.047(2) 0.053(2) 0.053(2) -0.001(2) 0.036(2) -0.004(2)
C10 0.051(3) 0.051(2) 0.049(2) 0.002(2) 0.036(2) 0.002(2)
C11 0.061(3) 0.060(3) 0.058(3) -0.009(2) 0.043(3) -0.008(2)
C12 0.051(3) 0.057(3) 0.063(3) -0.002(3) 0.041(3) 0.000(2)
C13 0.053(3) 0.056(3) 0.054(3) 0.000(2) 0.037(3) 0.001(2)
C14 0.051(3) 0.062(3) 0.057(3) -0.001(2) 0.035(3) 0.002(2)
C15 0.074(4) 0.094(5) 0.068(4) 0.015(4) 0.048(4) 0.006(4)
C16 0.057(6) 0.054(5) 0.050(5) 0.002(5) 0.040(5) 0.010(5)
C17 0.070(7) 0.067(6) 0.082(8) -0.001(6) 0.065(7) 0.000(5)
C16' 0.101(12) 0.098(12) 0.099(12) 0.046(11) 0.076(11) 0.029(10)
C17' 0.057(7) 0.076(7) 0.056(6) -0.010(6) 0.029(6) -0.007(6)
C18 0.115(8) 0.096(6) 0.112(8) 0.023(5) 0.092(8) 0.021(5)

loop_
_atom_type_symbol
_atom_type_description
_atom_type_scat_dispersion_real
_atom_type_scat_dispersion_imag
_atom_type_scat_source
C C 0.0033 0.0016 'International Tables Vol C Tables 4.2.6.8 and 6.1.1.4'
H H 0.0000 0.0000 'International Tables Vol C Tables 4.2.6.8 and 6.1.1.4'
Cl Cl 0.1484 0.1585 'International Tables Vol C Tables 4.2.6.8 and 6.1.1.4'
N N 0.0061 0.0033 'International Tables Vol C Tables 4.2.6.8 and 6.1.1.4'
Pt Pt -1.7033 8.3905 'International Tables Vol C Tables 4.2.6.8 and 6.1.1.4'

loop_
_geom_angle_atom_site_label_1
_geom_angle_atom_site_label_2
_geom_angle_atom_site_label_3
_geom_angle
C8 Pt N1 81.3(2)
C8 Pt C1 97.6(2)
N1 Pt C1 174.5(2)
C8 Pt N2 162.6(2)
N1 Pt N2 81.4(2)
C1 Pt N2 99.7(2)
C14 N1 C15 125.7(6)
C14 N1 Pt 116.8(4)
C15 N1 Pt 117.5(4)
C16' N2 C18 122.7(11)
C16' N2 C16 36.4(10)
C18 N2 C16 92.9(7)
C16' N2 C17 72.5(11)
C18 N2 C17 122.7(6)
C16 N2 C17 106.4(8)
C16' N2 C17' 110.5(11)
C18 N2 C17' 89.2(8)
C16 N2 C17' 136.3(8)
C17 N2 C17' 40.8(7)
C16' N2 Pt 104.9(7)
C18 N2 Pt 115.9(4)
C16 N2 Pt 105.1(5)
C17 N2 Pt 110.1(5)
C17' N2 Pt 113.0(6)
C2 C1 C6 117.2(5)
C2 C1 Pt 125.6(4)
C6 C1 Pt 117.1(4)
C3 C2 C1 123.5(6)
C3 C2 H2 118.3
C1 C2 H2 118.3
C2 C3 C4 122.7(7)
C2 C3 H3 118.7
C4 C3 H3 118.7
C5 C4 C3 115.0(7)
C5 C4 C7 121.5(8)
C3 C4 C7 123.5(7)
C6 C5 C4 123.0(7)
C6 C5 H5 118.5
C4 C5 H5 118.5
C5 C6 C1 118.5(6)
C5 C6 H6 120.7
C1 C6 H6 120.7
C4 C7 H7A 109.5
C4 C7 H7B 109.5
H7A C7 H7B 109.5
C4 C7 H7C 109.5
H7A C7 H7C 109.5
H7B C7 H7C 109.5
C9 C8 C13 115.7(5)
C9 C8 Pt 132.4(4)
C13 C8 Pt 111.9(4)
C10 C9 C8 122.2(5)
C10 C9 H9 118.9
C8 C9 H9 118.9
C9 C10 C11 124.0(5)
C9 C10 Cl 120.7(4)
C11 C10 Cl 115.3(4)
C10 C11 C12 115.2(5)
C10 C11 H11 122.4
C12 C11 H11 122.4
C13 C12 C11 120.6(6)
C13 C12 H12 119.7
C11 C12 H12 119.7
C12 C13 C14 122.9(6)
C12 C13 C8 122.2(6)
C14 C13 C8 114.9(5)
N1 C14 C13 115.1(6)
N1 C14 H14 122.5
C13 C14 H14 122.5
N1 C15 C16' 107.9(8)
N1 C15 C16 109.9(7)
C16' C15 C16 35.9(9)
N1 C15 H15A 109.7
C16' C15 H15A 77.4
C16 C15 H15A 109.7
N1 C15 H15B 109.7
C16' C15 H15B 137.0
C16 C15 H15B 109.7
H15A C15 H15B 108.2
C15 C16 N2 112.7(7)
C15 C16 H16A 109.1
N2 C16 H16A 109.1
C15 C16 H16B 109.1
N2 C16 H16B 109.1
H16A C16 H16B 107.8
N2 C17 H17D 109.5
N2 C17 H17E 109.5
N2 C17 H17F 109.5
N2 C16' C15 117.9(12)
N2 C16' H16C 107.8
C15 C16' H16C 107.8
N2 C16' H16D 107.8
C15 C16' H16D 107.8
H16C C16' H16D 107.2
N2 C17' H17A 109.5
N2 C17' H17B 109.5
H17A C17' H17B 109.5
N2 C17' H17C 109.5
H17A C17' H17C 109.5
H17B C17' H17C 109.5
N2 C18 H18A 109.5
N2 C18 H18B 109.5
H18A C18 H18B 109.5
N2 C18 H18C 109.5
H18A C18 H18C 109.5
H18B C18 H18C 109.5

loop_
_geom_bond_atom_site_label_1
_geom_bond_atom_site_label_2
_geom_bond_distance
Pt C8 1.976(5)
Pt N1 2.014(5)
Pt C1 2.026(6)
Pt N2 2.177(5)
Cl C10 1.757(5)
N1 C14 1.291(8)
N1 C15 1.441(8)
N2 C16' 1.435(17)
N2 C18 1.438(10)
N2 C16 1.513(12)
N2 C17 1.533(13)
N2 C17' 1.636(13)
C1 C2 1.396(8)
C1 C6 1.429(8)
C2 C3 1.316(9)
C2 H2 0.9300
C3 C4 1.420(11)
C3 H3 0.9300
C4 C5 1.416(11)
C4 C7 1.530(11)
C5 C6 1.397(11)
C5 H5 0.9300
C6 H6 0.9300
C7 H7A 0.9600
C7 H7B 0.9600
C7 H7C 0.9600
C8 C9 1.364(7)
C8 C13 1.447(9)
C9 C10 1.362(7)
C9 H9 0.9300
C10 C11 1.389(8)
C11 C12 1.433(9)
C11 H11 0.9300
C12 C13 1.364(8)
C12 H12 0.9300
C13 C14 1.438(9)
C14 H14 0.9300
C15 C16' 1.50(2)
C15 C16 1.504(13)
C15 H15A 0.9700
C15 H15B 0.9700
C16 H16A 0.9700
C16 H16B 0.9700
C17 H17D 0.9600
C17 H17E 0.9600
C17 H17F 0.9600
C16' H16C 0.9700
C16' H16D 0.9700
C17' H17A 0.9600
C17' H17B 0.9600
C17' H17C 0.9600
C18 H18A 0.9600
C18 H18B 0.9600
C18 H18C 0.9600
